data_7048446
loop_
_publ_author_name
'Wang, Dong'
'Hu, Zhiyong'
'Xu, Shasha'
'Li, Dandan'
'Zhang, Qiong'
'Ma, Wen'
'Zhou, Hongping'
'Wu, Jieying'
'Tian, Yupeng'

_publ_section_title
;
 Fluorescent metal-organic frameworks based on mixed organic ligands: new
 candidates for highly sensitive detection of TNP.
;
_journal_issue 5
_journal_name_full 'Dalton transactions (Cambridge, England : 2003)'
_journal_page_first 1900
_journal_page_last 1905
_journal_paper_doi 10.1039/c8dt03811b
_journal_volume 48
_journal_year 2019
_chemical_formula_sum 'C78 H66 Cd2 N14 O12'
_chemical_formula_weight 1616.24
_space_group_crystal_system triclinic
_space_group_IT_number 2
_space_group_name_Hall '-P 1'
_space_group_name_H-M_alt 'P -1'
_symmetry_space_group_name_Hall '-P 1'
_symmetry_space_group_name_H-M 'P -1'
_atom_sites_solution_hydrogens geom
_audit_creation_method SHELXL-2018/3
_audit_update_record
;
2018-11-12 deposited with the CCDC.
2019-01-02 downloaded from the CCDC.
;
_cell_angle_alpha 99.9870(10)
_cell_angle_beta 93.2930(10)
_cell_angle_gamma 103.8590(10)
_cell_formula_units_Z 1
_cell_length_a 10.2023(12)
_cell_length_b 11.5349(14)
_cell_length_c 17.274(2)
_cell_measurement_reflns_used 8610
_cell_measurement_temperature 296(2)
_cell_measurement_theta_max 26.92
_cell_measurement_theta_min 2.28
_cell_volume 1933.3(4)
_computing_cell_refinement 'Bruker SMART'
_computing_data_collection 'Bruker SMART'
_computing_data_reduction 'Bruker SAINT'
_computing_molecular_graphics 'Bruker SHELXTL'
_computing_publication_material 'Bruker SHELXTL'
_computing_structure_refinement 'SHELXL-2018/3 (Sheldrick, 2018)'
_computing_structure_solution 'Bruker SHELXTL'
_diffrn_ambient_temperature 296(2)
_diffrn_measured_fraction_theta_full 0.986
_diffrn_measured_fraction_theta_max 0.986
_diffrn_measurement_device_type 'CCD area detector'
_diffrn_measurement_method 'phi and omega scans'
_diffrn_radiation_type MoK\a
_diffrn_radiation_wavelength 0.71073
_diffrn_reflns_av_R_equivalents 0.0278
_diffrn_reflns_av_unetI/netI 0.0376
_diffrn_reflns_Laue_measured_fraction_full 0.986
_diffrn_reflns_Laue_measured_fraction_max 0.986
_diffrn_reflns_limit_h_max 12
_diffrn_reflns_limit_h_min -12
_diffrn_reflns_limit_k_max 13
_diffrn_reflns_limit_k_min -13
_diffrn_reflns_limit_l_max 20
_diffrn_reflns_limit_l_min -19
_diffrn_reflns_number 13811
_diffrn_reflns_point_group_measured_fraction_full 0.986
_diffrn_reflns_point_group_measured_fraction_max 0.986
_diffrn_reflns_theta_full 25.000
_diffrn_reflns_theta_max 25.000
_diffrn_reflns_theta_min 1.853
_exptl_absorpt_coefficient_mu 0.619
_exptl_absorpt_correction_T_max 0.886
_exptl_absorpt_correction_T_min 0.836
_exptl_absorpt_correction_type multi-scan
_exptl_absorpt_process_details '(SADABS; Sheldrick, 2003)'
_exptl_crystal_colour colorless
_exptl_crystal_density_diffrn 1.388
_exptl_crystal_description block
_exptl_crystal_F_000 824
_exptl_crystal_size_max 0.300
_exptl_crystal_size_mid 0.200
_exptl_crystal_size_min 0.200
_refine_diff_density_max 0.752
_refine_diff_density_min -0.422
_refine_diff_density_rms 0.082
_refine_ls_extinction_method none
_refine_ls_goodness_of_fit_ref 1.152
_refine_ls_hydrogen_treatment constr
_refine_ls_matrix_type full
_refine_ls_number_parameters 507
_refine_ls_number_reflns 6725
_refine_ls_number_restraints 36
_refine_ls_restrained_S_all 1.155
_refine_ls_R_factor_all 0.0356
_refine_ls_R_factor_gt 0.0323
_refine_ls_shift/su_max 0.002
_refine_ls_shift/su_mean 0.000
_refine_ls_structure_factor_coef Fsqd
_refine_ls_weighting_details 'w=1/[\s^2^(Fo^2^)+(0.0593P)^2^+0.8801P] where P=(Fo^2^+2Fc^2^)/3'
_refine_ls_weighting_scheme calc
_refine_ls_wR_factor_gt 0.1030
_refine_ls_wR_factor_ref 0.1067
_reflns_Friedel_coverage 0.000
_reflns_number_gt 6194
_reflns_number_total 6725
_reflns_threshold_expression 'I > 2\s(I)'
_cod_data_source_file c8dt03811b2.cif
_cod_data_source_block AHU-TW6
_cod_depositor_comments 'Adding full bibliography for 7048445--7048450.cif.'
_cod_database_code 7048446
_shelx_shelxl_version_number 2018/3
_shelx_space_group_comment
;
The symmetry employed for this shelxl refinement is uniquely defined
by the following loop, which should always be used as a source of
symmetry information in preference to the above space-group names.
They are only intended as comments.
;
_shelx_estimated_absorpt_t_min 0.836
_shelx_estimated_absorpt_t_max 0.886
_exptl_absorpt_special_details 'The Rint before and after absorption are 0.0280 and 0.0278, respectively'

loop_
_space_group_symop_operation_xyz
'x, y, z'
'-x, -y, -z'

loop_
_atom_site_label
_atom_site_type_symbol
_atom_site_fract_x
_atom_site_fract_y
_atom_site_fract_z
_atom_site_U_iso_or_equiv
_atom_site_adp_type
_atom_site_occupancy
_atom_site_site_symmetry_order
_atom_site_calc_flag
_atom_site_refinement_flags_posn
_atom_site_refinement_flags_adp
_atom_site_refinement_flags_occupancy
_atom_site_disorder_assembly
_atom_site_disorder_group
C94 C 0.2174(9) 0.4659(9) -0.2865(5) 0.151(3) Uani 1 1 d . . . . .
H94A H 0.236213 0.387312 -0.296069 0.226 Uiso 1 1 calc R U . . .
H94B H 0.296285 0.525533 -0.259243 0.226 Uiso 1 1 calc R U . . .
H94C H 0.194167 0.486903 -0.336039 0.226 Uiso 1 1 calc R U . . .
C84 C -0.0069(8) 0.3673(8) -0.2512(5) 0.147(3) Uani 1 1 d . . . . .
H84A H 0.017115 0.293645 -0.244982 0.220 Uiso 1 1 calc R U . . .
H84B H -0.052630 0.356562 -0.303064 0.220 Uiso 1 1 calc R U . . .
H84C H -0.065946 0.386229 -0.212240 0.220 Uiso 1 1 calc R U . . .
C88 C 0.1224(7) 0.5617(7) -0.1822(4) 0.0958(18) Uani 1 1 d . . . . .
H88 H 0.201234 0.624442 -0.175480 0.115 Uiso 1 1 calc R U . . .
O9 O 0.0356(6) 0.5726(5) -0.1379(3) 0.1378(19) Uani 1 1 d . . . . .
N16 N 0.1113(5) 0.4632(5) -0.2414(3) 0.0951(14) Uani 1 1 d . . . . .
C1 C -0.7617(3) -1.0444(3) 0.22687(19) 0.0401(7) Uani 1 1 d . . . . .
C2 C -0.7072(4) -1.0818(3) 0.29885(19) 0.0444(8) Uani 1 1 d . . . . .
C3 C -0.7354(4) -1.0366(4) 0.3728(2) 0.0583(10) Uani 1 1 d . . . . .
H3 H -0.787188 -0.980008 0.379008 0.070 Uiso 1 1 calc R U . . .
C4 C -0.6879(4) -1.0739(4) 0.4387(2) 0.0588(10) Uani 1 1 d . . . . .
H4 H -0.709126 -1.042361 0.488322 0.071 Uiso 1 1 calc R U . . .
C5 C -0.6099(4) -1.1566(3) 0.43217(19) 0.0461(8) Uani 1 1 d . . . . .
C6 C -0.5789(6) -1.1999(6) 0.3579(2) 0.0924(19) Uani 1 1 d . . . . .
H6 H -0.525400 -1.255109 0.351709 0.111 Uiso 1 1 calc R U . . .
C7 C -0.6268(6) -1.1621(5) 0.2920(2) 0.0867(18) Uani 1 1 d . . . . .
H7 H -0.603903 -1.191768 0.242472 0.104 Uiso 1 1 calc R U . . .
C8 C -0.5762(3) -1.1999(3) 0.63614(18) 0.0414(7) Uani 1 1 d . . . . .
C9 C -0.4737(3) -1.2596(3) 0.63881(19) 0.0442(8) Uani 1 1 d . . . . .
H9 H -0.446609 -1.280303 0.685770 0.053 Uiso 1 1 calc R U . . .
C10 C -0.4111(3) -1.2884(3) 0.57092(19) 0.0429(7) Uani 1 1 d . . . . .
C11 C -0.4561(4) -1.2548(3) 0.50285(19) 0.0462(8) Uani 1 1 d . . . . .
H11 H -0.416557 -1.271484 0.456389 0.055 Uiso 1 1 calc R U . . .
C12 C -0.5602(4) -1.1961(3) 0.50418(19) 0.0447(8) Uani 1 1 d . . . . .
C13 C -0.8499(3) -1.0966(3) 0.91515(19) 0.0374(7) Uani 1 1 d . . . . .
C14 C -0.7789(3) -1.1224(3) 0.84223(18) 0.0359(7) Uani 1 1 d . . . . .
C15 C -0.6415(3) -1.1166(3) 0.84854(18) 0.0414(7) Uani 1 1 d . . . . .
H15 H -0.592752 -1.095449 0.898268 0.050 Uiso 1 1 calc R U . . .
C16 C -0.5755(3) -1.1415(3) 0.78268(19) 0.0432(8) Uani 1 1 d . . . . .
H16 H -0.483437 -1.138533 0.788426 0.052 Uiso 1 1 calc R U . . .
C17 C -0.6461(3) -1.1713(3) 0.70729(18) 0.0401(7) Uani 1 1 d . . . . .
C18 C -0.7835(4) -1.1747(4) 0.7011(2) 0.0482(8) Uani 1 1 d . . . . .
H18 H -0.832140 -1.193887 0.651389 0.058 Uiso 1 1 calc R U . . .
C19 C -0.8489(3) -1.1502(3) 0.76726(19) 0.0443(8) Uani 1 1 d . . . . .
H19 H -0.940644 -1.152223 0.761686 0.053 Uiso 1 1 calc R U . . .
C20 C -0.3056(4) -1.3569(3) 0.5717(2) 0.0458(8) Uani 1 1 d . . . . .
C21 C -0.3024(4) -1.4486(4) 0.5083(2) 0.0550(9) Uani 1 1 d . . . . .
H21 H -0.364312 -1.464422 0.463757 0.066 Uiso 1 1 calc R U . . .
C22 C -0.2083(5) -1.5162(4) 0.5110(3) 0.0686(12) Uani 1 1 d . . . . .
H22 H -0.207238 -1.577328 0.468273 0.082 Uiso 1 1 calc R U . . .
C23 C -0.1160(5) -1.4939(5) 0.5763(3) 0.0739(13) Uani 1 1 d . . . . .
H23 H -0.053690 -1.540648 0.578208 0.089 Uiso 1 1 calc R U . . .
C24 C -0.1161(5) -1.4021(5) 0.6388(3) 0.0717(12) Uani 1 1 d . . . . .
H24 H -0.052471 -1.386044 0.682578 0.086 Uiso 1 1 calc R U . . .
C25 C -0.2099(4) -1.3334(4) 0.6371(2) 0.0585(10) Uani 1 1 d . . . . .
H25 H -0.209207 -1.271537 0.679681 0.070 Uiso 1 1 calc R U . . .
C51 C -0.1480(4) -0.1730(3) 0.1383(2) 0.0495(8) Uani 1 1 d . . . . .
H51 H -0.151493 -0.109903 0.179129 0.059 Uiso 1 1 calc R U . . .
C52 C -0.2362(4) -0.2829(3) 0.1226(2) 0.0499(9) Uani 1 1 d . U . . .
H52 H -0.310628 -0.309605 0.149453 0.060 Uiso 1 1 calc R U . . .
C53 C -0.0823(3) -0.2730(3) 0.0384(2) 0.0410(7) Uani 1 1 d . . . . .
H53 H -0.033862 -0.294448 -0.003435 0.049 Uiso 1 1 calc R U . . .
C54 C -0.2539(3) -0.4729(3) 0.0239(2) 0.0384(7) Uani 1 1 d . . . . .
C55 C -0.1972(4) -0.5328(3) -0.0359(2) 0.0478(8) Uani 1 1 d . U . . .
H55 H -0.120568 -0.493248 -0.056516 0.057 Uiso 1 1 calc R U . . .
C56 C -0.2597(4) -0.6548(3) -0.0639(2) 0.0554(9) Uani 1 1 d . . . . .
H56 H -0.224749 -0.699195 -0.104121 0.066 Uiso 1 1 calc R U . . .
C57 C -0.3745(4) -0.7107(3) -0.0319(2) 0.0512(9) Uani 1 1 d . . . . .
H57 H -0.417439 -0.792730 -0.049304 0.061 Uiso 1 1 calc R U . . .
C58 C -0.4217(3) -0.6394(3) 0.02666(19) 0.0382(7) Uani 1 1 d . . . . .
C59 C -0.6194(3) -0.8038(3) 0.0457(2) 0.0374(7) Uani 1 1 d . . . . .
H59 H -0.604762 -0.864965 0.007008 0.045 Uiso 1 1 calc R U . . .
N7 N -0.7191(3) -0.8185(2) 0.09028(17) 0.0400(6) Uani 1 1 d . . . . .
C61 C -0.5954(4) -0.6259(3) 0.1232(2) 0.0506(9) Uani 1 1 d . . . . .
H61 H -0.563669 -0.544535 0.147739 0.061 Uiso 1 1 calc R U . . .
C64 C -0.7043(4) -0.7068(3) 0.1391(2) 0.0503(9) Uani 1 1 d . . . . .
H64 H -0.761298 -0.690067 0.177345 0.060 Uiso 1 1 calc R U . . .
N12 N -0.0516(3) -0.1667(2) 0.08557(17) 0.0421(6) Uani 1 1 d . . . . .
Cd1 Cd -0.86955(2) -1.00311(2) 0.08959(2) 0.03004(10) Uani 1 1 d . . . . .
N1 N -0.6209(3) -1.1697(3) 0.56969(15) 0.0447(7) Uani 1 1 d . . . . .
N4 N -0.1941(3) -0.3483(2) 0.05837(16) 0.0386(6) Uani 1 1 d . . . . .
N5 N -0.3638(2) -0.5224(2) 0.05531(16) 0.0364(6) Uani 1 1 d . . . . .
N6 N -0.5398(3) -0.6881(2) 0.06293(16) 0.0385(6) Uani 1 1 d . . . . .
O1 O -0.8368(3) -0.9731(3) 0.23456(14) 0.0554(6) Uani 1 1 d . . . . .
O2 O -0.7299(3) -1.0874(2) 0.16143(13) 0.0526(6) Uani 1 1 d . . . . .
O3 O -0.9755(2) -1.1095(2) 0.90694(15) 0.0503(6) Uani 1 1 d . . . . .
O4 O -0.7767(2) -1.0649(2) 0.97965(13) 0.0506(6) Uani 1 1 d . . . . .
O1W O 0.178(3) 0.156(3) 0.6246(16) 0.165(9) Uani 0.25 1 d . U P A 1
O2W O 0.083(2) 0.059(2) 0.5716(17) 0.141(9) Uani 0.25 1 d . U P B 2
O3W O -0.0282(18) -0.034(2) 0.4779(12) 0.092(6) Uani 0.25 1 d . U P C 3
O4W O 0.0249(16) 0.1062(18) 0.4893(12) 0.106(5) Uani 0.25 1 d . U P D 4

loop_
_atom_site_aniso_label
_atom_site_aniso_U_11
_atom_site_aniso_U_22
_atom_site_aniso_U_33
_atom_site_aniso_U_23
_atom_site_aniso_U_13
_atom_site_aniso_U_12
C94 0.141(7) 0.212(10) 0.134(7) 0.078(7) 0.057(6) 0.069(7)
C84 0.123(6) 0.143(7) 0.174(8) 0.078(6) -0.016(6) 0.008(5)
C88 0.092(4) 0.105(5) 0.103(5) 0.054(4) 0.017(4) 0.025(4)
O9 0.134(4) 0.167(5) 0.143(4) 0.072(4) 0.067(4) 0.054(4)
N16 0.091(3) 0.108(4) 0.098(4) 0.055(3) 0.017(3) 0.021(3)
C1 0.0447(17) 0.0345(17) 0.0362(17) 0.0100(13) -0.0034(14) 0.0005(14)
C2 0.053(2) 0.046(2) 0.0328(17) 0.0092(14) -0.0012(14) 0.0099(16)
C3 0.068(2) 0.078(3) 0.041(2) 0.0147(19) 0.0088(17) 0.040(2)
C4 0.073(3) 0.082(3) 0.0337(18) 0.0169(18) 0.0146(17) 0.038(2)
C5 0.055(2) 0.054(2) 0.0318(17) 0.0105(15) 0.0031(14) 0.0178(17)
C6 0.148(5) 0.126(5) 0.039(2) 0.020(2) 0.010(3) 0.102(4)
C7 0.135(5) 0.123(4) 0.032(2) 0.018(2) 0.013(2) 0.088(4)
C8 0.0442(18) 0.049(2) 0.0316(16) 0.0093(14) 0.0029(13) 0.0115(15)
C9 0.0504(19) 0.056(2) 0.0301(16) 0.0129(15) 0.0060(14) 0.0180(16)
C10 0.0465(18) 0.0465(19) 0.0363(17) 0.0074(14) 0.0063(14) 0.0131(15)
C11 0.054(2) 0.056(2) 0.0319(16) 0.0106(15) 0.0080(14) 0.0184(17)
C12 0.054(2) 0.050(2) 0.0316(16) 0.0101(14) 0.0035(14) 0.0153(16)
C13 0.0431(18) 0.0288(16) 0.0419(17) 0.0111(13) 0.0103(14) 0.0077(13)
C14 0.0378(16) 0.0388(17) 0.0327(15) 0.0092(13) 0.0052(12) 0.0112(13)
C15 0.0386(17) 0.055(2) 0.0305(16) 0.0085(14) 0.0012(13) 0.0126(15)
C16 0.0325(16) 0.063(2) 0.0343(17) 0.0102(15) 0.0032(13) 0.0130(15)
C17 0.0428(17) 0.0497(19) 0.0315(16) 0.0123(14) 0.0049(13) 0.0155(15)
C18 0.0459(19) 0.067(2) 0.0313(17) 0.0062(16) -0.0047(14) 0.0168(17)
C19 0.0339(16) 0.058(2) 0.0409(18) 0.0066(15) 0.0010(13) 0.0143(15)
C20 0.0479(19) 0.053(2) 0.0397(18) 0.0137(15) 0.0097(14) 0.0144(16)
C21 0.054(2) 0.061(2) 0.049(2) 0.0043(18) 0.0080(17) 0.0157(18)
C22 0.070(3) 0.065(3) 0.074(3) 0.004(2) 0.020(2) 0.027(2)
C23 0.066(3) 0.073(3) 0.094(4) 0.020(3) 0.014(3) 0.036(2)
C24 0.062(3) 0.091(3) 0.068(3) 0.016(3) -0.002(2) 0.032(2)
C25 0.058(2) 0.074(3) 0.046(2) 0.0092(19) 0.0022(17) 0.024(2)
C51 0.057(2) 0.0337(18) 0.051(2) 0.0054(15) 0.0135(17) -0.0014(16)
C52 0.0489(19) 0.0402(19) 0.056(2) 0.0101(16) 0.0202(16) -0.0018(15)
C53 0.0355(16) 0.0354(18) 0.0471(18) 0.0107(14) 0.0055(14) -0.0030(13)
C54 0.0354(16) 0.0306(16) 0.0476(18) 0.0135(14) 0.0025(13) 0.0014(13)
C55 0.0425(18) 0.0382(19) 0.059(2) 0.0104(16) 0.0159(16) 0.0003(15)
C56 0.054(2) 0.041(2) 0.065(2) 0.0012(17) 0.0199(18) 0.0051(16)
C57 0.049(2) 0.0315(18) 0.065(2) 0.0043(16) 0.0093(17) -0.0019(15)
C58 0.0333(15) 0.0312(17) 0.0475(18) 0.0118(14) 0.0030(13) 0.0007(13)
C59 0.0339(16) 0.0310(16) 0.0440(18) 0.0113(13) 0.0020(13) -0.0003(13)
N7 0.0342(13) 0.0360(15) 0.0463(15) 0.0146(12) 0.0015(11) -0.0018(11)
C61 0.052(2) 0.0359(19) 0.055(2) 0.0020(16) 0.0123(16) -0.0031(15)
C64 0.049(2) 0.044(2) 0.052(2) 0.0067(16) 0.0131(16) -0.0002(16)
N12 0.0400(14) 0.0349(15) 0.0455(15) 0.0117(12) 0.0044(12) -0.0048(12)
Cd1 0.02859(13) 0.02973(14) 0.02870(14) 0.00865(9) 0.00242(8) -0.00058(9)
N1 0.0513(16) 0.0549(18) 0.0305(14) 0.0103(12) 0.0049(12) 0.0170(14)
N4 0.0363(14) 0.0305(14) 0.0448(15) 0.0113(12) 0.0057(11) -0.0026(11)
N5 0.0315(13) 0.0296(14) 0.0449(15) 0.0106(11) 0.0026(11) -0.0003(11)
N6 0.0358(13) 0.0298(14) 0.0452(15) 0.0090(11) 0.0029(11) -0.0020(11)
O1 0.0708(17) 0.0643(17) 0.0373(13) 0.0108(12) 0.0008(12) 0.0295(14)
O2 0.0725(17) 0.0583(16) 0.0313(12) 0.0095(11) -0.0006(11) 0.0257(13)
O3 0.0422(13) 0.0531(15) 0.0638(16) 0.0200(12) 0.0203(11) 0.0178(11)
O4 0.0510(14) 0.0615(16) 0.0347(12) 0.0030(11) 0.0100(10) 0.0082(12)
O1W 0.163(9) 0.169(9) 0.166(9) 0.030(4) 0.024(4) 0.048(5)
O2W 0.112(14) 0.135(15) 0.190(17) 0.000(13) 0.088(13) 0.061(11)
O3W 0.074(12) 0.116(15) 0.101(14) 0.016(11) 0.040(10) 0.045(10)
O4W 0.082(9) 0.126(12) 0.142(12) 0.060(11) 0.075(9) 0.045(9)

loop_
_atom_type_symbol
_atom_type_description
_atom_type_scat_dispersion_real
_atom_type_scat_dispersion_imag
_atom_type_scat_source
C C 0.0033 0.0016 'International Tables Vol C Tables 4.2.6.8 and 6.1.1.4'
H H 0.0000 0.0000 'International Tables Vol C Tables 4.2.6.8 and 6.1.1.4'
N N 0.0061 0.0033 'International Tables Vol C Tables 4.2.6.8 and 6.1.1.4'
O O 0.0106 0.0060 'International Tables Vol C Tables 4.2.6.8 and 6.1.1.4'
Cd Cd -0.8075 1.2024 'International Tables Vol C Tables 4.2.6.8 and 6.1.1.4'

loop_
_geom_angle_atom_site_label_1
_geom_angle_atom_site_label_2
_geom_angle_atom_site_label_3
_geom_angle
_geom_angle_site_symmetry_1
_geom_angle_site_symmetry_3
N16 C94 H94A 109.5 . .
N16 C94 H94B 109.5 . .
H94A C94 H94B 109.5 . .
N16 C94 H94C 109.5 . .
H94A C94 H94C 109.5 . .
H94B C94 H94C 109.5 . .
N16 C84 H84A 109.5 . .
N16 C84 H84B 109.5 . .
H84A C84 H84B 109.5 . .
N16 C84 H84C 109.5 . .
H84A C84 H84C 109.5 . .
H84B C84 H84C 109.5 . .
O9 C88 N16 124.2(7) . .
O9 C88 H88 117.9 . .
N16 C88 H88 117.9 . .
C88 N16 C94 116.8(7) . .
C88 N16 C84 118.2(6) . .
C94 N16 C84 125.0(8) . .
O2 C1 O1 122.7(3) . .
O2 C1 C2 117.9(3) . .
O1 C1 C2 119.4(3) . .
C3 C2 C7 118.0(3) . .
C3 C2 C1 121.3(3) . .
C7 C2 C1 120.7(3) . .
C2 C3 C4 121.0(4) . .
C2 C3 H3 119.5 . .
C4 C3 H3 119.5 . .
C5 C4 C3 121.3(3) . .
C5 C4 H4 119.3 . .
C3 C4 H4 119.3 . .
C4 C5 C6 117.6(3) . .
C4 C5 C12 120.4(3) . .
C6 C5 C12 122.0(3) . .
C5 C6 C7 120.8(4) . .
C5 C6 H6 119.6 . .
C7 C6 H6 119.6 . .
C2 C7 C6 121.2(4) . .
C2 C7 H7 119.4 . .
C6 C7 H7 119.4 . .
N1 C8 C9 122.6(3) . .
N1 C8 C17 116.8(3) . .
C9 C8 C17 120.6(3) . .
C8 C9 C10 119.9(3) . .
C8 C9 H9 120.1 . .
C10 C9 H9 120.1 . .
C11 C10 C9 117.2(3) . .
C11 C10 C20 122.1(3) . .
C9 C10 C20 120.6(3) . .
C10 C11 C12 119.9(3) . .
C10 C11 H11 120.0 . .
C12 C11 H11 120.0 . .
N1 C12 C11 122.5(3) . .
N1 C12 C5 116.1(3) . .
C11 C12 C5 121.4(3) . .
O3 C13 O4 125.3(3) . .
O3 C13 C14 118.4(3) . .
O4 C13 C14 116.3(3) . .
C15 C14 C19 118.4(3) . .
C15 C14 C13 120.6(3) . .
C19 C14 C13 121.0(3) . .
C16 C15 C14 121.4(3) . .
C16 C15 H15 119.3 . .
C14 C15 H15 119.3 . .
C15 C16 C17 120.3(3) . .
C15 C16 H16 119.9 . .
C17 C16 H16 119.9 . .
C18 C17 C16 118.2(3) . .
C18 C17 C8 121.2(3) . .
C16 C17 C8 120.6(3) . .
C19 C18 C17 121.2(3) . .
C19 C18 H18 119.4 . .
C17 C18 H18 119.4 . .
C18 C19 C14 120.6(3) . .
C18 C19 H19 119.7 . .
C14 C19 H19 119.7 . .
C21 C20 C25 118.5(3) . .
C21 C20 C10 120.8(3) . .
C25 C20 C10 120.6(3) . .
C22 C21 C20 120.6(4) . .
C22 C21 H21 119.7 . .
C20 C21 H21 119.7 . .
C23 C22 C21 120.4(4) . .
C23 C22 H22 119.8 . .
C21 C22 H22 119.8 . .
C22 C23 C24 119.8(4) . .
C22 C23 H23 120.1 . .
C24 C23 H23 120.1 . .
C23 C24 C25 120.6(4) . .
C23 C24 H24 119.7 . .
C25 C24 H24 119.7 . .
C24 C25 C20 120.1(4) . .
C24 C25 H25 120.0 . .
C20 C25 H25 120.0 . .
C52 C51 N12 110.4(3) . .
C52 C51 H51 124.8 . .
N12 C51 H51 124.8 . .
C51 C52 N4 106.0(3) . .
C51 C52 H52 127.0 . .
N4 C52 H52 127.0 . .
N12 C53 N4 111.3(3) . .
N12 C53 H53 124.4 . .
N4 C53 H53 124.4 . .
N5 C54 C55 125.0(3) . .
N5 C54 N4 114.0(3) . .
C55 C54 N4 121.0(3) . .
C54 C55 C56 116.9(3) . .
C54 C55 H55 121.5 . .
C56 C55 H55 121.5 . .
C55 C56 C57 120.0(3) . .
C55 C56 H56 120.0 . .
C57 C56 H56 120.0 . .
C58 C57 C56 117.0(3) . .
C58 C57 H57 121.5 . .
C56 C57 H57 121.5 . .
N5 C58 C57 124.6(3) . .
N5 C58 N6 114.1(3) . .
C57 C58 N6 121.3(3) . .
N7 C59 N6 111.6(3) . .
N7 C59 H59 124.2 . .
N6 C59 H59 124.2 . .
C59 N7 C64 105.8(3) . .
C59 N7 Cd1 124.0(2) . .
C64 N7 Cd1 130.0(2) . .
C64 C61 N6 106.2(3) . .
C64 C61 H61 126.9 . .
N6 C61 H61 126.9 . .
C61 C64 N7 110.0(3) . .
C61 C64 H64 125.0 . .
N7 C64 H64 125.0 . .
C53 N12 C51 105.7(3) . .
C53 N12 Cd1 129.2(2) . 1_665
C51 N12 Cd1 125.0(2) . 1_665
O4 Cd1 O3 123.75(9) 1_554 2_336
O4 Cd1 N12 101.16(10) 1_554 1_445
O3 Cd1 N12 85.81(10) 2_336 1_445
O4 Cd1 N7 83.78(10) 1_554 .
O3 Cd1 N7 82.99(9) 2_336 .
N12 Cd1 N7 168.67(10) 1_445 .
O4 Cd1 O2 89.23(9) 1_554 .
O3 Cd1 O2 146.81(9) 2_336 .
N12 Cd1 O2 91.65(10) 1_445 .
N7 Cd1 O2 98.66(10) . .
O4 Cd1 O1 142.31(9) 1_554 .
O3 Cd1 O1 92.50(9) 2_336 .
N12 Cd1 O1 90.50(10) 1_445 .
N7 Cd1 O1 91.67(10) . .
O2 Cd1 O1 54.40(8) . .
C8 N1 C12 117.9(3) . .
C53 N4 C52 106.6(3) . .
C53 N4 C54 127.8(3) . .
C52 N4 C54 125.5(3) . .
C54 N5 C58 116.5(3) . .
C59 N6 C61 106.4(3) . .
C59 N6 C58 127.1(3) . .
C61 N6 C58 126.5(3) . .
C1 O1 Cd1 88.11(19) . .
C1 O2 Cd1 94.5(2) . .
C13 O3 Cd1 140.5(2) . 2_336
C13 O4 Cd1 118.5(2) . 1_556

loop_
_geom_bond_atom_site_label_1
_geom_bond_atom_site_label_2
_geom_bond_distance
_geom_bond_site_symmetry_2
C94 N16 1.368(8) .
C94 H94A 0.9600 .
C94 H94B 0.9600 .
C94 H94C 0.9600 .
C84 N16 1.407(9) .
C84 H84A 0.9600 .
C84 H84B 0.9600 .
C84 H84C 0.9600 .
C88 O9 1.219(7) .
C88 N16 1.368(8) .
C88 H88 0.9300 .
C1 O2 1.246(4) .
C1 O1 1.248(4) .
C1 C2 1.504(4) .
C2 C3 1.367(5) .
C2 C7 1.371(6) .
C3 C4 1.386(5) .
C3 H3 0.9300 .
C4 C5 1.376(5) .
C4 H4 0.9300 .
C5 C6 1.376(5) .
C5 C12 1.499(4) .
C6 C7 1.391(6) .
C6 H6 0.9300 .
C7 H7 0.9300 .
C8 N1 1.342(4) .
C8 C9 1.386(5) .
C8 C17 1.484(4) .
C9 C10 1.395(5) .
C9 H9 0.9300 .
C10 C11 1.388(5) .
C10 C20 1.480(5) .
C11 C12 1.389(5) .
C11 H11 0.9300 .
C12 N1 1.344(4) .
C13 O3 1.250(4) .
C13 O4 1.251(4) .
C13 C14 1.509(4) .
C14 C15 1.385(4) .
C14 C19 1.389(4) .
C15 C16 1.378(4) .
C15 H15 0.9300 .
C16 C17 1.397(4) .
C16 H16 0.9300 .
C17 C18 1.390(5) .
C18 C19 1.377(5) .
C18 H18 0.9300 .
C19 H19 0.9300 .
C20 C21 1.393(5) .
C20 C25 1.394(5) .
C21 C22 1.377(6) .
C21 H21 0.9300 .
C22 C23 1.374(7) .
C22 H22 0.9300 .
C23 C24 1.375(7) .
C23 H23 0.9300 .
C24 C25 1.383(6) .
C24 H24 0.9300 .
C25 H25 0.9300 .
C51 C52 1.340(5) .
C51 N12 1.376(4) .
C51 H51 0.9300 .
C52 N4 1.380(5) .
C52 H52 0.9300 .
C53 N12 1.306(4) .
C53 N4 1.360(4) .
C53 H53 0.9300 .
C54 N5 1.323(4) .
C54 C55 1.374(5) .
C54 N4 1.426(4) .
C55 C56 1.385(5) .
C55 H55 0.9300 .
C56 C57 1.389(5) .
C56 H56 0.9300 .
C57 C58 1.375(5) .
C57 H57 0.9300 .
C58 N5 1.329(4) .
C58 N6 1.430(4) .
C59 N7 1.308(4) .
C59 N6 1.358(4) .
C59 H59 0.9300 .
N7 C64 1.382(5) .
N7 Cd1 2.305(3) .
C61 C64 1.345(5) .
C61 N6 1.388(5) .
C61 H61 0.9300 .
C64 H64 0.9300 .
N12 Cd1 2.297(3) 1_665
Cd1 O4 2.252(2) 1_554
Cd1 O3 2.271(2) 2_336
Cd1 O2 2.323(2) .
Cd1 O1 2.460(2) .
O3W O3W 1.03(4) 2_556

loop_
_geom_torsion_atom_site_label_1
_geom_torsion_atom_site_label_2
_geom_torsion_atom_site_label_3
_geom_torsion_atom_site_label_4
_geom_torsion
_geom_torsion_site_symmetry_4
O9 C88 N16 C94 179.2(6) .
O9 C88 N16 C84 -0.8(9) .
O2 C1 C2 C3 178.7(4) .
O1 C1 C2 C3 -1.8(5) .
O2 C1 C2 C7 -0.9(6) .
O1 C1 C2 C7 178.5(4) .
C7 C2 C3 C4 -2.1(7) .
C1 C2 C3 C4 178.2(4) .
C2 C3 C4 C5 0.6(7) .
C3 C4 C5 C6 0.9(7) .
C3 C4 C5 C12 -179.7(4) .
C4 C5 C6 C7 -0.8(9) .
C12 C5 C6 C7 179.8(5) .
C3 C2 C7 C6 2.1(8) .
C1 C2 C7 C6 -178.2(5) .
C5 C6 C7 C2 -0.7(10) .
N1 C8 C9 C10 1.2(6) .
C17 C8 C9 C10 178.5(3) .
C8 C9 C10 C11 0.1(5) .
C8 C9 C10 C20 -177.3(3) .
C9 C10 C11 C12 -0.6(5) .
C20 C10 C11 C12 176.7(3) .
C10 C11 C12 N1 0.0(6) .
C10 C11 C12 C5 179.0(3) .
C4 C5 C12 N1 15.0(5) .
C6 C5 C12 N1 -165.6(5) .
C4 C5 C12 C11 -164.0(4) .
C6 C5 C12 C11 15.3(6) .
O3 C13 C14 C15 -176.1(3) .
O4 C13 C14 C15 3.3(5) .
O3 C13 C14 C19 5.1(5) .
O4 C13 C14 C19 -175.6(3) .
C19 C14 C15 C16 -2.1(5) .
C13 C14 C15 C16 179.0(3) .
C14 C15 C16 C17 1.2(6) .
C15 C16 C17 C18 0.1(5) .
C15 C16 C17 C8 -179.1(3) .
N1 C8 C17 C18 32.6(5) .
C9 C8 C17 C18 -144.9(4) .
N1 C8 C17 C16 -148.2(3) .
C9 C8 C17 C16 34.3(5) .
C16 C17 C18 C19 -0.4(6) .
C8 C17 C18 C19 178.8(3) .
C17 C18 C19 C14 -0.6(6) .
C15 C14 C19 C18 1.8(5) .
C13 C14 C19 C18 -179.3(3) .
C11 C10 C20 C21 -38.5(5) .
C9 C10 C20 C21 138.7(4) .
C11 C10 C20 C25 143.5(4) .
C9 C10 C20 C25 -39.2(5) .
C25 C20 C21 C22 1.3(6) .
C10 C20 C21 C22 -176.7(4) .
C20 C21 C22 C23 -0.1(7) .
C21 C22 C23 C24 -1.1(8) .
C22 C23 C24 C25 1.2(8) .
C23 C24 C25 C20 0.0(7) .
C21 C20 C25 C24 -1.2(6) .
C10 C20 C25 C24 176.8(4) .
N12 C51 C52 N4 0.4(4) .
N5 C54 C55 C56 -1.2(5) .
N4 C54 C55 C56 177.9(3) .
C54 C55 C56 C57 0.3(6) .
C55 C56 C57 C58 0.8(6) .
C56 C57 C58 N5 -1.3(5) .
C56 C57 C58 N6 179.5(3) .
N6 C59 N7 C64 0.1(4) .
N6 C59 N7 Cd1 -174.69(19) .
N6 C61 C64 N7 -0.1(4) .
C59 N7 C64 C61 0.0(4) .
Cd1 N7 C64 C61 174.4(2) .
N4 C53 N12 C51 -0.2(4) .
N4 C53 N12 Cd1 175.9(2) 1_665
C52 C51 N12 C53 -0.1(4) .
C52 C51 N12 Cd1 -176.4(3) 1_665
C9 C8 N1 C12 -1.8(5) .
C17 C8 N1 C12 -179.2(3) .
C11 C12 N1 C8 1.2(5) .
C5 C12 N1 C8 -177.8(3) .
N12 C53 N4 C52 0.4(4) .
N12 C53 N4 C54 -176.2(3) .
C51 C52 N4 C53 -0.5(4) .
C51 C52 N4 C54 176.3(3) .
N5 C54 N4 C53 -179.2(3) .
C55 C54 N4 C53 1.6(5) .
N5 C54 N4 C52 4.7(5) .
C55 C54 N4 C52 -174.4(3) .
C55 C54 N5 C58 0.7(5) .
N4 C54 N5 C58 -178.4(3) .
C57 C58 N5 C54 0.6(5) .
N6 C58 N5 C54 179.8(3) .
N7 C59 N6 C61 -0.2(4) .
N7 C59 N6 C58 179.6(3) .
C64 C61 N6 C59 0.2(4) .
C64 C61 N6 C58 -179.6(3) .
N5 C58 N6 C59 179.8(3) .
C57 C58 N6 C59 -1.0(5) .
N5 C58 N6 C61 -0.5(5) .
C57 C58 N6 C61 178.8(3) .
O2 C1 O1 Cd1 4.9(3) .
C2 C1 O1 Cd1 -174.6(3) .
O1 C1 O2 Cd1 -5.2(4) .
C2 C1 O2 Cd1 174.3(3) .
O4 C13 O3 Cd1 75.1(5) 2_336
C14 C13 O3 Cd1 -105.6(4) 2_336
O3 C13 O4 Cd1 -7.9(4) 1_556
C14 C13 O4 Cd1 172.8(2) 1_556
